data_4319186
loop_
_publ_author_name
'Bing Luo'
'Maren Pink'
'Wayne L. Gladfelter'

_publ_section_title
;
 Gallane Complexes with Amido-Amine Ligands
;
_journal_name_full 'Inorganic Chemistry'
_journal_page_first 307
_journal_page_last 311
_journal_paper_doi 10.1021/ic0008565
_journal_volume 40
_journal_year 2001
_chemical_compound_source 'Bing luo, Wayne L. Gladfelter'
_chemical_formula_sum 'C7 H18 Cl Ga N2'
_chemical_formula_weight 235.40
_chemical_name_common 99043
_chemical_name_systematic
;
 ?
;
_space_group_IT_number 14
_symmetry_cell_setting monoclinic
_symmetry_space_group_name_Hall '-P 2ybc'
_symmetry_space_group_name_H-M 'P 1 21/c 1'
_atom_sites_solution_hydrogens mixed
_atom_sites_solution_primary direct
_atom_sites_solution_secondary difmap
_audit_creation_method SHELXL
_cell_angle_alpha 90.000(1)
_cell_angle_beta 91.545(1)
_cell_angle_gamma 90.000(1)
_cell_formula_units_Z 4
_cell_length_a 9.7800(2)
_cell_length_b 8.3030(1)
_cell_length_c 13.0967(3)
_cell_measurement_reflns_used 4423
_cell_measurement_temperature 173(2)
_cell_volume 1063.11(4)
_computing_cell_refinement 'SAINT, Siemens'
_computing_data_collection 'SMART, Siemens'
_computing_data_reduction 'SAINT, Siemens'
_computing_molecular_graphics 'SHELXTL, Siemens'
_computing_structure_refinement 'SHELXL-93 (Sheldrick, 1993)'
_computing_structure_solution 'SHELXS-86 (Sheldrick, 1990)'
_diffrn_ambient_temperature 173(2)
_diffrn_measurement_device 'SMART CCD System, Siemens'
_diffrn_radiation_monochromator graphite
_diffrn_radiation_source 'normal-focus sealed tube; SMART CCD System, Siemens'
_diffrn_radiation_type MoK\a
_diffrn_radiation_wavelength 0.71073
_diffrn_reflns_av_R_equivalents 0.0339
_diffrn_reflns_av_sigmaI/netI 0.0337
_diffrn_reflns_limit_h_max 11
_diffrn_reflns_limit_h_min -11
_diffrn_reflns_limit_k_max 9
_diffrn_reflns_limit_k_min -9
_diffrn_reflns_limit_l_max 15
_diffrn_reflns_limit_l_min -14
_diffrn_reflns_number 6692
_diffrn_reflns_theta_max 25.00
_diffrn_reflns_theta_min 2.08
_exptl_absorpt_coefficient_mu 2.788
_exptl_absorpt_correction_T_max 1.000000
_exptl_absorpt_correction_T_min 0.842456
_exptl_absorpt_correction_type Sadabs
_exptl_crystal_colour Colorless
_exptl_crystal_density_diffrn 1.471
_exptl_crystal_description Plate
_exptl_crystal_F_000 488
_exptl_crystal_size_max 0.1
_exptl_crystal_size_mid 0.05
_exptl_crystal_size_min 0.05
_refine_diff_density_max 0.359
_refine_diff_density_min -0.337
_refine_diff_density_rms 0.070
_refine_ls_extinction_method none
_refine_ls_goodness_of_fit_all 1.096
_refine_ls_goodness_of_fit_obs 1.125
_refine_ls_hydrogen_treatment mixed
_refine_ls_matrix_type full
_refine_ls_number_parameters 124
_refine_ls_number_reflns 1867
_refine_ls_number_restraints 0
_refine_ls_restrained_S_all 1.096
_refine_ls_restrained_S_obs 1.125
_refine_ls_R_factor_all 0.0404
_refine_ls_R_factor_obs 0.0308
_refine_ls_shift/esd_max 0.279
_refine_ls_shift/esd_mean 0.011
_refine_ls_structure_factor_coef Fsqd
_refine_ls_weighting_details 'w=1/[\s^2^(Fo^2^)+(0.0204P)^2^+0.9116P] where P=(Fo^2^+2Fc^2^)/3'
_refine_ls_weighting_scheme calc
_refine_ls_wR_factor_all 0.0613
_refine_ls_wR_factor_obs 0.0586
_reflns_number_observed 1637
_reflns_number_total 1867
_reflns_observed_criterion >2sigma(I)
_cod_data_source_file ic0008565_2.cif
_cod_data_source_block 99043
_cod_depositor_comments
;
The following automatic conversions were performed:

'_symmetry_cell_setting' value 'Monoclinic' changed to 'monoclinic'
according to the built-in table from CIF Core dictionary named
'cif_core.dic' version 2.4.1 from 2010-06-29.

Automatic conversion script
Id: cif_fix_values 1646 2011-03-28 12:23:43Z adriana 

The following automatic conversions were performed:

'_refine_ls_weighting_scheme' value 'calc
w=1/[\s^2^(Fo^2^)+(0.0204P)^2^+0.9116P] where P=(Fo^2^+2Fc^2^)/3' was
changed to 'calc'. New tag '_refine_ls_weighting_details' was
created. The value of the new tag was set to
'w=1/[\s^2^(Fo^2^)+(0.0204P)^2^+0.9116P] where P=(Fo^2^+2Fc^2^)/3'.

Automatic conversion script
Id: cif_fix_values 3143 2015-03-26 13:38:13Z robertas 
;
_cod_database_code 4319186

loop_
_symmetry_equiv_pos_as_xyz
'x, y, z'
'-x, y+1/2, -z+1/2'
'-x, -y, -z'
'x, -y-1/2, z-1/2'

loop_
_atom_site_aniso_label
_atom_site_aniso_U_11
_atom_site_aniso_U_22
_atom_site_aniso_U_33
_atom_site_aniso_U_23
_atom_site_aniso_U_13
_atom_site_aniso_U_12
Ga1 0.0179(2) 0.0180(2) 0.0214(2) -0.00212(13) 0.00190(12) -0.00004(13)
Cl1 0.0236(4) 0.0363(4) 0.0251(4) 0.0067(3) -0.0018(3) 0.0019(3)
N1 0.0187(13) 0.0201(13) 0.0213(13) 0.0017(10) 0.0008(11) -0.0023(10)
N2 0.0247(13) 0.0222(13) 0.0227(13) -0.0013(10) 0.0036(10) 0.0006(10)
C1 0.026(2) 0.0173(15) 0.026(2) -0.0036(12) 0.0024(13) -0.0038(12)
C2 0.022(2) 0.0210(15) 0.023(2) -0.0006(12) 0.0006(12) -0.0053(12)
C3 0.019(2) 0.031(2) 0.025(2) 0.0035(13) 0.0028(13) -0.0019(13)
C4 0.037(2) 0.034(2) 0.020(2) -0.0036(13) 0.0016(14) -0.001(2)
C5 0.030(2) 0.035(2) 0.035(2) -0.0014(14) 0.0134(15) 0.0049(14)
C6 0.037(2) 0.027(2) 0.032(2) 0.0069(14) 0.000(2) -0.0016(15)
C7 0.030(2) 0.030(2) 0.033(2) -0.0044(15) 0.0039(14) -0.0109(15)

loop_
_atom_site_label
_atom_site_type_symbol
_atom_site_fract_x
_atom_site_fract_y
_atom_site_fract_z
_atom_site_U_iso_or_equiv
_atom_site_thermal_displace_type
_atom_site_occupancy
_atom_site_calc_flag
_atom_site_refinement_flags
_atom_site_disorder_group
Ga1 Ga 0.38938(3) 0.09359(4) 0.05407(2) 0.01906(11) Uani 1 d . .
Cl1 Cl 0.22667(7) 0.13023(9) -0.06822(6) 0.0284(2) Uani 1 d . .
N1 N 0.4528(2) -0.1304(3) 0.0509(2) 0.0200(5) Uani 1 d . .
N2 N 0.2255(2) 0.0079(3) 0.1656(2) 0.0231(5) Uani 1 d . .
C1 C 0.3490(3) -0.2526(3) 0.0230(2) 0.0230(6) Uani 1 d . .
H1A H 0.3969(3) -0.3535(3) 0.0054(2) 0.019(7) Uiso 1 calc R .
H1B H 0.2989(3) -0.2156(3) -0.0394(2) 0.026(8) Uiso 1 calc R .
C2 C 0.2439(3) -0.2917(3) 0.1043(2) 0.0220(6) Uani 1 d . .
C3 C 0.1566(3) -0.1435(3) 0.1321(2) 0.0247(7) Uani 1 d . .
H3A H 0.0978(3) -0.1172(3) 0.0716(2) 0.027(8) Uiso 1 calc R .
H3B H 0.0951(3) -0.1767(3) 0.1871(2) 0.035(9) Uiso 1 calc R .
C4 C 0.2927(3) -0.0065(4) 0.2673(2) 0.0304(7) Uani 1 d . .
H4A H 0.3648(3) -0.0883(4) 0.2651(2) 0.042(10) Uiso 1 calc R .
H4B H 0.2251(3) -0.0381(4) 0.3174(2) 0.049(11) Uiso 1 calc R .
H4C H 0.3330(3) 0.0974(4) 0.2870(2) 0.055(11) Uiso 1 calc R .
C5 C 0.1178(3) 0.1330(4) 0.1736(3) 0.0328(8) Uani 1 d . .
H5A H 0.0706(3) 0.1460(4) 0.1072(3) 0.030(8) Uiso 1 calc R .
H5B H 0.1598(3) 0.2354(4) 0.1943(3) 0.051(11) Uiso 1 calc R .
H5C H 0.0519(3) 0.0999(4) 0.2246(3) 0.046(10) Uiso 1 calc R .
C6 C 0.3123(3) -0.3773(4) 0.1964(2) 0.0323(8) Uani 1 d . .
H6A H 0.2434(3) -0.4010(4) 0.2472(2) 0.035(9) Uiso 1 calc R .
H6B H 0.3830(3) -0.3073(4) 0.2268(2) 0.042(10) Uiso 1 calc R .
H6C H 0.3541(3) -0.4780(4) 0.1738(2) 0.051(11) Uiso 1 calc R .
C7 C 0.1414(3) -0.4120(4) 0.0554(2) 0.0308(7) Uani 1 d . .
H7A H 0.0721(3) -0.4403(4) 0.1050(2) 0.030(8) Uiso 1 calc R .
H7B H 0.1901(3) -0.5095(4) 0.0349(2) 0.051(11) Uiso 1 calc R .
H7C H 0.0969(3) -0.3628(4) -0.0048(2) 0.047(10) Uiso 1 calc R .
H1 H 0.4226(22) 0.2456(26) 0.1366(17) 0.001(6) Uiso 1 d . .
H1N H 0.4924(28) -0.1576(31) 0.1059(22) 0.013(8) Uiso 1 d . .

loop_
_atom_type_symbol
_atom_type_description
_atom_type_scat_dispersion_real
_atom_type_scat_dispersion_imag
_atom_type_scat_source
C C 0.0033 0.0016 'International Tables Vol C Tables 4.2.6.8 and 6.1.1.4'
H H 0.0000 0.0000 'International Tables Vol C Tables 4.2.6.8 and 6.1.1.4'
N N 0.0061 0.0033 'International Tables Vol C Tables 4.2.6.8 and 6.1.1.4'
Cl Cl 0.1484 0.1585 'International Tables Vol C Tables 4.2.6.8 and 6.1.1.4'
Ga Ga 0.2307 1.6083 'International Tables Vol C Tables 4.2.6.8 and 6.1.1.4'

loop_
_geom_angle_atom_site_label_1
_geom_angle_atom_site_label_2
_geom_angle_atom_site_label_3
_geom_angle
_geom_angle_site_symmetry_1
_geom_angle_site_symmetry_3
_geom_angle_publ_flag
N1 Ga1 N1 83.49(10) . 3_655 ?
N1 Ga1 Cl1 109.35(8) . . ?
N1 Ga1 Cl1 91.86(7) 3_655 . ?
N1 Ga1 N2 86.95(9) . . ?
N1 Ga1 N2 170.36(8) 3_655 . ?
Cl1 Ga1 N2 90.14(6) . . ?
N1 Ga1 H1 131.9(7) . . ?
N1 Ga1 H1 100.2(8) 3_655 . ?
Cl1 Ga1 H1 118.4(7) . . ?
N2 Ga1 H1 87.1(8) . . ?
C1 N1 Ga1 116.2(2) . . ?
C1 N1 Ga1 116.6(2) . 3_655 ?
Ga1 N1 Ga1 96.51(10) . 3_655 ?
C1 N1 H1N 109.0(19) . . ?
Ga1 N1 H1N 112.0(18) . . ?
Ga1 N1 H1N 105.6(19) 3_655 . ?
C4 N2 C5 107.1(2) . . ?
C4 N2 C3 112.7(2) . . ?
C5 N2 C3 107.2(2) . . ?
C4 N2 Ga1 107.2(2) . . ?
C5 N2 Ga1 109.6(2) . . ?
C3 N2 Ga1 112.9(2) . . ?
N1 C1 C2 116.3(2) . . ?
N1 C1 H1A 108.21(15) . . ?
C2 C1 H1A 108.21(15) . . ?
N1 C1 H1B 108.2(2) . . ?
C2 C1 H1B 108.21(15) . . ?
H1A C1 H1B 107.4 . . ?
C1 C2 C6 110.9(2) . . ?
C1 C2 C7 106.8(2) . . ?
C6 C2 C7 106.9(2) . . ?
C1 C2 C3 112.3(2) . . ?
C6 C2 C3 114.5(2) . . ?
C7 C2 C3 104.9(2) . . ?
N2 C3 C2 119.6(2) . . ?
N2 C3 H3A 107.42(15) . . ?
C2 C3 H3A 107.42(15) . . ?
N2 C3 H3B 107.42(15) . . ?
C2 C3 H3B 107.4(2) . . ?
H3A C3 H3B 107.0 . . ?
N2 C4 H4A 109.5(2) . . ?
N2 C4 H4B 109.5(2) . . ?
H4A C4 H4B 109.5 . . ?
N2 C4 H4C 109.5(2) . . ?
H4A C4 H4C 109.5 . . ?
H4B C4 H4C 109.5 . . ?
N2 C5 H5A 109.5(2) . . ?
N2 C5 H5B 109.5(2) . . ?
H5A C5 H5B 109.5 . . ?
N2 C5 H5C 109.5(2) . . ?
H5A C5 H5C 109.5 . . ?
H5B C5 H5C 109.5 . . ?
C2 C6 H6A 109.5(2) . . ?
C2 C6 H6B 109.5(2) . . ?
H6A C6 H6B 109.5 . . ?
C2 C6 H6C 109.5(2) . . ?
H6A C6 H6C 109.5 . . ?
H6B C6 H6C 109.5 . . ?
C2 C7 H7A 109.5(2) . . ?
C2 C7 H7B 109.5(2) . . ?
H7A C7 H7B 109.5 . . ?
C2 C7 H7C 109.5(2) . . ?
H7A C7 H7C 109.5 . . ?
H7B C7 H7C 109.5 . . ?

loop_
_geom_bond_atom_site_label_1
_geom_bond_atom_site_label_2
_geom_bond_distance
_geom_bond_site_symmetry_2
_geom_bond_publ_flag
Ga1 N1 1.962(2) . ?
Ga1 N1 2.116(2) 3_655 ?
Ga1 Cl1 2.2478(8) . ?
Ga1 N2 2.310(2) . ?
Ga1 H1 1.69(2) . ?
N1 C1 1.475(3) . ?
N1 Ga1 2.116(2) 3_655 ?
N1 H1N 0.84(3) . ?
N2 C4 1.474(4) . ?
N2 C5 1.485(4) . ?
N2 C3 1.487(4) . ?
C1 C2 1.535(4) . ?
C1 H1A 0.99 . ?
C1 H1B 0.99 . ?
C2 C6 1.537(4) . ?
C2 C7 1.541(4) . ?
C2 C3 1.547(4) . ?
C3 H3A 0.99 . ?
C3 H3B 0.99 . ?
C4 H4A 0.98 . ?
C4 H4B 0.98 . ?
C4 H4C 0.98 . ?
C5 H5A 0.98 . ?
C5 H5B 0.98 . ?
C5 H5C 0.98 . ?
C6 H6A 0.98 . ?
C6 H6B 0.98 . ?
C6 H6C 0.98 . ?
C7 H7A 0.98 . ?
C7 H7B 0.98 . ?
C7 H7C 0.98 . ?

loop_
_geom_torsion_atom_site_label_1
_geom_torsion_atom_site_label_2
_geom_torsion_atom_site_label_3
_geom_torsion_atom_site_label_4
_geom_torsion
_geom_torsion_site_symmetry_1
_geom_torsion_site_symmetry_2
_geom_torsion_site_symmetry_3
_geom_torsion_site_symmetry_4
_geom_torsion_publ_flag
N1 Ga1 N1 C1 -124.0(2) 3_655 . . . ?
Cl1 Ga1 N1 C1 -34.3(2) . . . . ?
N2 Ga1 N1 C1 54.8(2) . . . . ?
N1 Ga1 N1 Ga1 -0.003(1) 3_655 . . 3_655 ?
Cl1 Ga1 N1 Ga1 89.68(8) . . . 3_655 ?
N2 Ga1 N1 Ga1 178.76(10) . . . 3_655 ?
N1 Ga1 N2 C4 79.4(2) . . . . ?
N1 Ga1 N2 C4 86.7(6) 3_655 . . . ?
Cl1 Ga1 N2 C4 -171.2(2) . . . . ?
N1 Ga1 N2 C5 -164.7(2) . . . . ?
N1 Ga1 N2 C5 -157.4(5) 3_655 . . . ?
Cl1 Ga1 N2 C5 -55.4(2) . . . . ?
N1 Ga1 N2 C3 -45.4(2) . . . . ?
N1 Ga1 N2 C3 -38.0(6) 3_655 . . . ?
Cl1 Ga1 N2 C3 64.0(2) . . . . ?
Ga1 N1 C1 C2 -73.5(3) . . . . ?
Ga1 N1 C1 C2 173.7(2) 3_655 . . . ?
N1 C1 C2 C6 -67.8(3) . . . . ?
N1 C1 C2 C7 176.1(2) . . . . ?
N1 C1 C2 C3 61.7(3) . . . . ?
C4 N2 C3 C2 -69.7(3) . . . . ?
C5 N2 C3 C2 172.8(2) . . . . ?
Ga1 N2 C3 C2 52.0(3) . . . . ?
C1 C2 C3 N2 -54.5(3) . . . . ?
C6 C2 C3 N2 73.1(3) . . . . ?
C7 C2 C3 N2 -170.1(2) . . . . ?
